data_7116152
loop_
_publ_author_name
'Michael Wagner'
'Michael Lutter'
'Bernhard Zobel'
'Wolf Hiller'
'Marc H. Prosenc'
'Klaus Jurkschat'

_publ_section_title
;
 [Me2C{SnCH(SiMe3)2}2]2. A mu-Me2C-bridged tetrastanna tetrahedrane
;
_journal_name_full Chem.Commun.
_journal_page_first 153
_journal_paper_doi 10.1039/C4cc07417C
_journal_volume 51
_journal_year 2015
_chemical_formula_moiety 'C17 H48 Si4 Sn2'
_chemical_formula_sum 'C17 H48 Si4 Sn2'
_chemical_formula_weight 602.29
_chemical_melting_point 337
_chemical_name_systematic
; 
2,2-bis[bis(trimethylsilyl)methyldihydridostannyl]propane
;
_space_group_IT_number 15
_symmetry_cell_setting monoclinic
_symmetry_space_group_name_Hall '-C 2yc'
_symmetry_space_group_name_H-M 'C 1 2/c 1'
_atom_sites_solution_hydrogens geom
_atom_sites_solution_primary direct
_atom_sites_solution_secondary difmap
_audit_creation_method SHELXL-97
_cell_angle_alpha 90.00
_cell_angle_beta 115.646(4)
_cell_angle_gamma 90.00
_cell_formula_units_Z 4
_cell_length_a 29.6997(14)
_cell_length_b 6.4318(3)
_cell_length_c 16.6792(7)
_cell_measurement_reflns_used 9318
_cell_measurement_temperature 173(2)
_cell_measurement_theta_max 28.7480
_cell_measurement_theta_min 3.0250
_cell_volume 2872.2(2)
_computing_cell_refinement 'CrysAlisPro, Oxford Diffraction Ltd., Version 1.171.33.55''
_computing_data_collection 'CrysAlisPro, Oxford Diffraction Ltd., Version 1.171.33.55''
_computing_data_reduction 'CrysAlisPro, Oxford Diffraction Ltd., Version 1.171.33.55''
_computing_molecular_graphics 'SHELXP-97 (Sheldrick, 1997)'
_computing_publication_material 'enCIFer Version 1.4'
_computing_structure_refinement 'SHELXL-97 (Sheldrick, 1997)'
_computing_structure_solution 'SHELXS-97 (Sheldrick, 1990)'
_diffrn_ambient_temperature 173(2)
_diffrn_measured_fraction_theta_full 1.000
_diffrn_measured_fraction_theta_max 1.000
_diffrn_measurement_device 'XcaliburS CCD Diffractometer'
_diffrn_measurement_method '\w und \y scan'
_diffrn_radiation_monochromator graphite
_diffrn_radiation_source 'fine-focus sealed tube'
_diffrn_radiation_type MoK\a
_diffrn_radiation_wavelength 0.71073
_diffrn_reflns_av_R_equivalents 0.0307
_diffrn_reflns_av_sigmaI/netI 0.0175
_diffrn_reflns_limit_h_max 35
_diffrn_reflns_limit_h_min -35
_diffrn_reflns_limit_k_max 7
_diffrn_reflns_limit_k_min -7
_diffrn_reflns_limit_l_max 20
_diffrn_reflns_limit_l_min -20
_diffrn_reflns_number 18036
_diffrn_reflns_theta_full 25.50
_diffrn_reflns_theta_max 25.50
_diffrn_reflns_theta_min 2.47
_exptl_absorpt_coefficient_mu 1.906
_exptl_absorpt_correction_T_max 1.00000
_exptl_absorpt_correction_T_min 0.79063
_exptl_absorpt_correction_type multi-scan
_exptl_absorpt_process_details
;
CrysAlisPro, Agilent Technologies,
Version 1.171.36.28 (release 01-02-2013 CrysAlis171 .NET)
(compiled Feb  1 2013,16:14:44)
Empirical absorption correction using spherical harmonics,
 implemented in SCALE3 ABSPACK scaling algorithm.
;
_exptl_crystal_colour colourless
_exptl_crystal_density_diffrn 1.393
_exptl_crystal_density_method 'not measured'
_exptl_crystal_description column
_exptl_crystal_F_000 1224
_exptl_crystal_size_max 0.45
_exptl_crystal_size_mid 0.27
_exptl_crystal_size_min 0.12
_refine_diff_density_max 0.408
_refine_diff_density_min -0.459
_refine_diff_density_rms 0.066
_refine_ls_extinction_method none
_refine_ls_goodness_of_fit_ref 1.388
_refine_ls_hydrogen_treatment mixed
_refine_ls_matrix_type full
_refine_ls_number_parameters 119
_refine_ls_number_reflns 2683
_refine_ls_number_restraints 0
_refine_ls_restrained_S_all 1.388
_refine_ls_R_factor_all 0.0196
_refine_ls_R_factor_gt 0.0176
_refine_ls_shift/su_max 0.001
_refine_ls_shift/su_mean 0.000
_refine_ls_structure_factor_coef Fsqd
_refine_ls_weighting_details 'calc w=1/[\s^2^(Fo^2^)+(0.0221P)^2^+0.0000P] where P=(Fo^2^+2Fc^2^)/3'
_refine_ls_weighting_scheme calc
_refine_ls_wR_factor_gt 0.0504
_refine_ls_wR_factor_ref 0.0512
_reflns_number_gt 2512
_reflns_number_total 2683
_reflns_threshold_expression >2sigma(I)
_cod_data_source_file c4cc07417c2.cif
_cod_data_source_block compound2
_cod_original_sg_symbol_Hall -C2yc
_cod_original_sg_symbol_H-M C2/c
_cod_database_code 7116152

loop_
_symmetry_equiv_pos_as_xyz
'x, y, z'
'-x, y, -z+1/2'
'x+1/2, y+1/2, z'
'-x+1/2, y+1/2, -z+1/2'
'-x, -y, -z'
'x, -y, z-1/2'
'-x+1/2, -y+1/2, -z'
'x+1/2, -y+1/2, z-1/2'

loop_
_atom_site_label
_atom_site_type_symbol
_atom_site_fract_x
_atom_site_fract_y
_atom_site_fract_z
_atom_site_U_iso_or_equiv
_atom_site_adp_type
_atom_site_occupancy
_atom_site_symmetry_multiplicity
_atom_site_calc_flag
_atom_site_refinement_flags
Sn1 Sn 0.058527(5) 0.93020(2) 0.253249(9) 0.02175(7) Uani 1 1 d .
H1 H 0.0318(9) 1.130(4) 0.1791(16) 0.040(7) Uiso 1 1 d .
H2 H 0.0834(13) 1.058(4) 0.355(2) 0.072(11) Uiso 1 1 d .
Si1 Si 0.17710(2) 0.79604(13) 0.32849(4) 0.03759(18) Uani 1 1 d .
Si2 Si 0.11002(2) 0.85432(10) 0.11502(4) 0.02539(14) Uani 1 1 d .
C1 C 0.0000 0.7252(5) 0.2500 0.0241(7) Uani 1 2 d S
C2 C 0.11595(7) 0.7782(3) 0.22774(13) 0.0224(4) Uani 1 1 d .
H2A H 0.1070 0.6273 0.2223 0.027 Uiso 1 1 calc R
C4 C -0.02004(10) 0.5895(4) 0.16647(18) 0.0370(6) Uani 1 1 d .
H4A H -0.0327 0.6785 0.1136 0.055 Uiso 0.50 1 calc PR
H4B H -0.0472 0.5018 0.1657 0.055 Uiso 0.50 1 calc PR
H4C H 0.0069 0.5013 0.1666 0.055 Uiso 0.50 1 calc PR
H4D H -0.0160 0.4425 0.1837 0.055 Uiso 0.50 1 calc PR
H4E H -0.0014 0.6192 0.1315 0.055 Uiso 0.50 1 calc PR
H4F H -0.0555 0.6197 0.1307 0.055 Uiso 0.50 1 calc PR
C11 C 0.19666(12) 1.0727(5) 0.3562(2) 0.0617(10) Uani 1 1 d .
H11A H 0.1701 1.1502 0.3629 0.093 Uiso 1 1 calc R
H11B H 0.2029 1.1345 0.3083 0.093 Uiso 1 1 calc R
H11C H 0.2272 1.0786 0.4120 0.093 Uiso 1 1 calc R
C12 C 0.22799(10) 0.6567(6) 0.3129(2) 0.0646(10) Uani 1 1 d .
H12A H 0.2175 0.5135 0.2939 0.097 Uiso 1 1 calc R
H12B H 0.2583 0.6553 0.3692 0.097 Uiso 1 1 calc R
H12C H 0.2348 0.7281 0.2675 0.097 Uiso 1 1 calc R
C13 C 0.17071(10) 0.6714(6) 0.42427(18) 0.0646(9) Uani 1 1 d .
H13A H 0.1572 0.5307 0.4075 0.097 Uiso 1 1 calc R
H13B H 0.1480 0.7541 0.4401 0.097 Uiso 1 1 calc R
H13C H 0.2036 0.6640 0.4754 0.097 Uiso 1 1 calc R
C14 C 0.04771(9) 0.7673(4) 0.02960(16) 0.0399(6) Uani 1 1 d .
H14A H 0.0448 0.6162 0.0336 0.060 Uiso 1 1 calc R
H14B H 0.0443 0.8039 -0.0298 0.060 Uiso 1 1 calc R
H14C H 0.0213 0.8359 0.0402 0.060 Uiso 1 1 calc R
C15 C 0.11589(10) 1.1429(4) 0.10665(17) 0.0400(6) Uani 1 1 d .
H15A H 0.0903 1.2129 0.1190 0.060 Uiso 1 1 calc R
H15B H 0.1114 1.1788 0.0466 0.060 Uiso 1 1 calc R
H15C H 0.1491 1.1879 0.1500 0.060 Uiso 1 1 calc R
C16 C 0.15783(10) 0.7301(4) 0.08622(17) 0.0449(7) Uani 1 1 d .
H16A H 0.1573 0.5791 0.0938 0.067 Uiso 1 1 calc R
H16B H 0.1910 0.7841 0.1254 0.067 Uiso 1 1 calc R
H16C H 0.1504 0.7616 0.0242 0.067 Uiso 1 1 calc R

loop_
_atom_site_aniso_label
_atom_site_aniso_U_11
_atom_site_aniso_U_22
_atom_site_aniso_U_33
_atom_site_aniso_U_23
_atom_site_aniso_U_13
_atom_site_aniso_U_12
Sn1 0.01811(10) 0.02404(11) 0.02707(11) -0.00288(5) 0.01351(7) -0.00066(5)
Si1 0.0188(3) 0.0690(5) 0.0261(3) 0.0094(3) 0.0107(3) 0.0072(3)
Si2 0.0279(3) 0.0299(3) 0.0235(3) 0.0005(3) 0.0158(3) 0.0011(3)
C1 0.0213(15) 0.0232(16) 0.0326(17) 0.000 0.0162(14) 0.000
C2 0.0203(10) 0.0262(11) 0.0251(11) 0.0026(9) 0.0140(9) 0.0043(9)
C4 0.0357(14) 0.0325(14) 0.0504(16) -0.0149(11) 0.0258(13) -0.0087(11)
C11 0.0339(17) 0.094(3) 0.053(2) -0.0234(16) 0.0153(15) -0.0240(16)
C12 0.0340(16) 0.110(3) 0.0570(19) 0.0296(19) 0.0260(15) 0.0323(18)
C13 0.0357(15) 0.123(3) 0.0341(16) 0.0297(17) 0.0143(13) 0.0158(18)
C14 0.0399(14) 0.0522(16) 0.0260(12) -0.0024(11) 0.0126(11) -0.0055(13)
C15 0.0513(16) 0.0342(14) 0.0451(15) 0.0095(12) 0.0308(13) 0.0002(13)
C16 0.0524(16) 0.0541(17) 0.0469(16) 0.0014(13) 0.0391(14) 0.0076(14)

loop_
_atom_type_symbol
_atom_type_description
_atom_type_scat_dispersion_real
_atom_type_scat_dispersion_imag
_atom_type_scat_source
C C 0.0033 0.0016 'International Tables Vol C Tables 4.2.6.8 and 6.1.1.4'
H H 0.0000 0.0000 'International Tables Vol C Tables 4.2.6.8 and 6.1.1.4'
Si Si 0.0817 0.0704 'International Tables Vol C Tables 4.2.6.8 and 6.1.1.4'
Sn Sn -0.6537 1.4246 'International Tables Vol C Tables 4.2.6.8 and 6.1.1.4'

loop_
_geom_angle_atom_site_label_1
_geom_angle_atom_site_label_2
_geom_angle_atom_site_label_3
_geom_angle
_geom_angle_site_symmetry_1
_geom_angle_site_symmetry_3
C2 Sn1 C1 114.40(9) . .
C2 Sn1 H1 110.7(8) . .
C1 Sn1 H1 108.8(8) . .
C2 Sn1 H2 111.6(12) . .
C1 Sn1 H2 108.1(11) . .
H1 Sn1 H2 102.5(12) . .
C11 Si1 C13 109.44(17) . .
C11 Si1 C2 110.99(13) . .
C13 Si1 C2 108.87(12) . .
C11 Si1 C12 107.94(16) . .
C13 Si1 C12 107.47(14) . .
C2 Si1 C12 112.03(12) . .
C16 Si2 C14 106.78(12) . .
C16 Si2 C15 107.42(12) . .
C14 Si2 C15 109.48(12) . .
C16 Si2 C2 113.26(10) . .
C14 Si2 C2 108.58(10) . .
C15 Si2 C2 111.19(11) . .
C4 C1 C4 110.4(3) . 2
C4 C1 Sn1 111.24(10) . .
C4 C1 Sn1 109.47(10) 2 .
C4 C1 Sn1 109.47(10) . 2
C4 C1 Sn1 111.24(10) 2 2
Sn1 C1 Sn1 104.91(12) . 2
Si1 C2 Si2 121.21(11) . .
Si1 C2 Sn1 109.74(10) . .
Si2 C2 Sn1 109.85(10) . .
Si1 C2 H2A 104.9 . .
Si2 C2 H2A 104.9 . .
Sn1 C2 H2A 104.9 . .
C1 C4 H4A 109.5 . .
C1 C4 H4B 109.5 . .
H4A C4 H4B 109.5 . .
C1 C4 H4C 109.5 . .
H4A C4 H4C 109.5 . .
H4B C4 H4C 109.5 . .
C1 C4 H4D 109.5 . .
H4A C4 H4D 141.1 . .
H4B C4 H4D 56.3 . .
H4C C4 H4D 56.3 . .
C1 C4 H4E 109.5 . .
H4A C4 H4E 56.3 . .
H4B C4 H4E 141.1 . .
H4C C4 H4E 56.3 . .
H4D C4 H4E 109.5 . .
C1 C4 H4F 109.5 . .
H4A C4 H4F 56.3 . .
H4B C4 H4F 56.3 . .
H4C C4 H4F 141.1 . .
H4D C4 H4F 109.5 . .
H4E C4 H4F 109.5 . .
Si1 C11 H11A 109.5 . .
Si1 C11 H11B 109.5 . .
H11A C11 H11B 109.5 . .
Si1 C11 H11C 109.5 . .
H11A C11 H11C 109.5 . .
H11B C11 H11C 109.5 . .
Si1 C12 H12A 109.5 . .
Si1 C12 H12B 109.5 . .
H12A C12 H12B 109.5 . .
Si1 C12 H12C 109.5 . .
H12A C12 H12C 109.5 . .
H12B C12 H12C 109.5 . .
Si1 C13 H13A 109.5 . .
Si1 C13 H13B 109.5 . .
H13A C13 H13B 109.5 . .
Si1 C13 H13C 109.5 . .
H13A C13 H13C 109.5 . .
H13B C13 H13C 109.5 . .
Si2 C14 H14A 109.5 . .
Si2 C14 H14B 109.5 . .
H14A C14 H14B 109.5 . .
Si2 C14 H14C 109.5 . .
H14A C14 H14C 109.5 . .
H14B C14 H14C 109.5 . .
Si2 C15 H15A 109.5 . .
Si2 C15 H15B 109.5 . .
H15A C15 H15B 109.5 . .
Si2 C15 H15C 109.5 . .
H15A C15 H15C 109.5 . .
H15B C15 H15C 109.5 . .
Si2 C16 H16A 109.5 . .
Si2 C16 H16B 109.5 . .
H16A C16 H16B 109.5 . .
Si2 C16 H16C 109.5 . .
H16A C16 H16C 109.5 . .
H16B C16 H16C 109.5 . .

loop_
_geom_bond_atom_site_label_1
_geom_bond_atom_site_label_2
_geom_bond_distance
_geom_bond_site_symmetry_2
Sn1 C2 2.1616(19) .
Sn1 C1 2.1637(18) .
Sn1 H1 1.72(2) .
Sn1 H2 1.74(3) .
Si1 C11 1.867(3) .
Si1 C13 1.869(3) .
Si1 C2 1.869(2) .
Si1 C12 1.869(3) .
Si2 C16 1.865(2) .
Si2 C14 1.867(2) .
Si2 C15 1.875(3) .
Si2 C2 1.876(2) .
C1 C4 1.530(3) .
C1 C4 1.530(3) 2
C1 Sn1 2.1637(18) 2
C2 H2A 1.0000 .
C4 H4A 0.9800 .
C4 H4B 0.9800 .
C4 H4C 0.9800 .
C4 H4D 0.9800 .
C4 H4E 0.9800 .
C4 H4F 0.9800 .
C11 H11A 0.9800 .
C11 H11B 0.9800 .
C11 H11C 0.9800 .
C12 H12A 0.9800 .
C12 H12B 0.9800 .
C12 H12C 0.9800 .
C13 H13A 0.9800 .
C13 H13B 0.9800 .
C13 H13C 0.9800 .
C14 H14A 0.9800 .
C14 H14B 0.9800 .
C14 H14C 0.9800 .
C15 H15A 0.9800 .
C15 H15B 0.9800 .
C15 H15C 0.9800 .
C16 H16A 0.9800 .
C16 H16B 0.9800 .
C16 H16C 0.9800 .

loop_
_geom_torsion_atom_site_label_1
_geom_torsion_atom_site_label_2
_geom_torsion_atom_site_label_3
_geom_torsion_atom_site_label_4
_geom_torsion
_geom_torsion_site_symmetry_4
C2 Sn1 C1 C4 -48.91(16) .
C2 Sn1 C1 C4 73.38(15) 2
C2 Sn1 C1 Sn1 -167.17(6) 2
C11 Si1 C2 Si2 67.80(17) .
C13 Si1 C2 Si2 -171.68(16) .
C12 Si1 C2 Si2 -52.95(18) .
C11 Si1 C2 Sn1 -61.93(15) .
C13 Si1 C2 Sn1 58.59(16) .
C12 Si1 C2 Sn1 177.32(13) .
C16 Si2 C2 Si1 50.60(17) .
C14 Si2 C2 Si1 169.02(13) .
C15 Si2 C2 Si1 -70.48(16) .
C16 Si2 C2 Sn1 -179.72(11) .
C14 Si2 C2 Sn1 -61.30(13) .
C15 Si2 C2 Sn1 59.21(14) .
C1 Sn1 C2 Si1 -116.16(9) .
C1 Sn1 C2 Si2 108.22(9) .
